data_4501557
loop_
_publ_author_name
'Yang, Jin'
'Wu, Biao'
'Zhuge, Fuyu'
'Liang, Jianjun'
'Jia, Chuandong'
'Wang, Yao-Yu'
'Tang, Ning'
'Yang, Xiao-Juan'
'Shi, Qi-Zhen'

_publ_section_title
;
 Coordination Networks from Zero-Dimensional Metallomacrocycle,
 One-Dimensional Chain to Two-Dimensional Sheet Based on a Ditopic
 Diiminopyridine Ligand and Group 12 Metals
;
_journal_issue 5
_journal_name_full 'Crystal Growth &amp; Design'
_journal_page_first 2331
_journal_paper_doi 10.1021/cg100093n
_journal_volume 10
_journal_year 2010
_chemical_formula_sum 'C44 H51 Br2 Cl2 N5 Zn'
_chemical_formula_weight 945.99
_chemical_name_systematic
; 
 ? 
;
_space_group_IT_number 2
_symmetry_cell_setting triclinic
_symmetry_space_group_name_Hall '-P 1'
_symmetry_space_group_name_H-M 'P -1'
_atom_sites_solution_hydrogens geom
_atom_sites_solution_primary direct
_atom_sites_solution_secondary difmap
_audit_creation_method SHELXL-97
_cell_angle_alpha 104.2870(10)
_cell_angle_beta 93.0740(10)
_cell_angle_gamma 99.4770(10)
_cell_formula_units_Z 2
_cell_length_a 8.8613(8)
_cell_length_b 16.8356(15)
_cell_length_c 17.2240(16)
_cell_measurement_temperature 293(2)
_cell_volume 2444.1(4)
_computing_cell_refinement 'Bruker SMART'
_computing_data_collection 'Bruker SMART APEX II'
_computing_data_reduction 'Bruker SAINT'
_computing_structure_refinement 'SHELXL-97 (Sheldrick, 2008)'
_computing_structure_solution 'SHELXS-97 (Sheldrick, 2008)'
_diffrn_ambient_temperature 293(2)
_diffrn_measured_fraction_theta_full 0.974
_diffrn_measured_fraction_theta_max 0.974
_diffrn_measurement_device_type 'Bruker APEX II area detector'
_diffrn_measurement_method '\w scans'
_diffrn_radiation_monochromator graphite
_diffrn_radiation_source 'fine-focus sealed tube'
_diffrn_radiation_type MoK\a
_diffrn_radiation_wavelength 0.71073
_diffrn_reflns_av_R_equivalents 0.0619
_diffrn_reflns_av_sigmaI/netI 0.1221
_diffrn_reflns_limit_h_max 10
_diffrn_reflns_limit_h_min -10
_diffrn_reflns_limit_k_max 20
_diffrn_reflns_limit_k_min -20
_diffrn_reflns_limit_l_max 18
_diffrn_reflns_limit_l_min -20
_diffrn_reflns_number 16263
_diffrn_reflns_theta_full 25.00
_diffrn_reflns_theta_max 25.00
_diffrn_reflns_theta_min 2.53
_exptl_absorpt_coefficient_mu 2.279
_exptl_absorpt_correction_T_max 0.8568
_exptl_absorpt_correction_T_min 0.7716
_exptl_absorpt_correction_type multi-scan
_exptl_absorpt_process_details SADABS
_exptl_crystal_colour pale-yellow
_exptl_crystal_density_diffrn 1.285
_exptl_crystal_density_method 'not measured'
_exptl_crystal_description block
_exptl_crystal_F_000 968
_exptl_crystal_size_max 0.12
_exptl_crystal_size_mid 0.08
_exptl_crystal_size_min 0.07
_refine_diff_density_max 0.751
_refine_diff_density_min -0.426
_refine_diff_density_rms 0.086
_refine_ls_extinction_method none
_refine_ls_goodness_of_fit_ref 0.943
_refine_ls_hydrogen_treatment constr
_refine_ls_matrix_type full
_refine_ls_number_parameters 497
_refine_ls_number_reflns 8394
_refine_ls_number_restraints 2
_refine_ls_restrained_S_all 0.943
_refine_ls_R_factor_all 0.1490
_refine_ls_R_factor_gt 0.0623
_refine_ls_shift/su_max 0.001
_refine_ls_shift/su_mean 0.000
_refine_ls_structure_factor_coef Fsqd
_refine_ls_weighting_details 'calc w=1/[\s^2^(Fo^2^)+(0.0931P)^2^+0.0000P] where P=(Fo^2^+2Fc^2^)/3'
_refine_ls_weighting_scheme calc
_refine_ls_wR_factor_gt 0.1474
_refine_ls_wR_factor_ref 0.1882
_reflns_number_gt 4044
_reflns_number_total 8394
_reflns_threshold_expression >2sigma(I)
_cod_data_source_file cg100093n_si_002.cif
_cod_data_source_block ZnBr2L
_cod_depositor_comments
;
The following automatic conversions were performed:

'_symmetry_cell_setting' value 'Triclinic' changed to 'triclinic'
according to /home/saulius/struct/CIF-dictionaries/cif_core.dic
dictionary named 'cif_core.dic' version 2.4.2 from
2011-04-26.

'_exptl_absorpt_correction_type' value 'Multi-scan'
changed to 'multi-scan' according to
/home/saulius/struct/CIF-dictionaries/cif_core.dic dictionary named
'cif_core.dic' version 2.4.2 from 2011-04-26.

Automatic conversion script
Id: cif_fix_values 1715 2011-07-08 13:25:40Z adriana 
;
_cod_original_sg_symbol_H-M P-1
_cod_database_code 4501557

loop_
_symmetry_equiv_pos_as_xyz
'x, y, z'
'-x, -y, -z'

loop_
_atom_site_label
_atom_site_type_symbol
_atom_site_fract_x
_atom_site_fract_y
_atom_site_fract_z
_atom_site_U_iso_or_equiv
_atom_site_adp_type
_atom_site_occupancy
_atom_site_symmetry_multiplicity
_atom_site_calc_flag
_atom_site_refinement_flags
Zn1 Zn -0.03467(9) 1.07018(5) 1.23094(5) 0.0482(3) Uani 1 1 d .
Br1 Br -0.00394(11) 1.21306(5) 1.24490(6) 0.0757(3) Uani 1 1 d .
Br2 Br 0.17324(10) 1.00835(6) 1.26136(6) 0.0854(3) Uani 1 1 d .
N1 N -0.1196(6) 1.0043(3) 1.1148(3) 0.0431(14) Uani 1 1 d .
N2 N 0.0628(6) 0.5659(3) 0.9120(3) 0.0417(13) Uani 1 1 d .
N3 N 0.2529(5) 0.4365(3) 0.7724(3) 0.0366(12) Uani 1 1 d .
N4 N 0.4210(5) 0.2673(3) 0.6730(3) 0.0357(12) Uani 1 1 d .
N5 N -0.2172(6) 1.0344(3) 1.2918(3) 0.0462(14) Uani 1 1 d .
C1 C -0.0835(7) 0.9289(4) 1.0841(4) 0.0418(16) Uani 1 1 d .
H1 H -0.0209 0.9088 1.1169 0.050 Uiso 1 1 calc R
C2 C -0.1324(7) 0.8796(4) 1.0077(4) 0.0378(15) Uani 1 1 d .
C3 C -0.2269(8) 0.9090(4) 0.9610(4) 0.0525(18) Uani 1 1 d .
H3 H -0.2618 0.8780 0.9087 0.063 Uiso 1 1 calc R
C4 C -0.2710(8) 0.9846(4) 0.9912(5) 0.059(2) Uani 1 1 d .
H4 H -0.3379 1.0044 0.9603 0.071 Uiso 1 1 calc R
C5 C -0.2139(8) 1.0297(4) 1.0676(5) 0.0526(19) Uani 1 1 d .
H5 H -0.2428 1.0810 1.0875 0.063 Uiso 1 1 calc R
C6 C -0.0825(7) 0.7969(4) 0.9805(4) 0.0381(15) Uani 1 1 d .
C7 C 0.0646(7) 0.7881(4) 1.0049(4) 0.0388(15) Uani 1 1 d .
H7 H 0.1302 0.8344 1.0378 0.047 Uiso 1 1 calc R
C8 C 0.1179(7) 0.7141(4) 0.9827(4) 0.0384(15) Uani 1 1 d .
C9 C 0.0150(7) 0.6455(4) 0.9322(4) 0.0368(15) Uani 1 1 d .
C10 C -0.1345(8) 0.6506(4) 0.9085(4) 0.0435(16) Uani 1 1 d .
C11 C -0.1800(7) 0.7287(4) 0.9322(4) 0.0401(16) Uani 1 1 d .
H11 H -0.2781 0.7341 0.9148 0.048 Uiso 1 1 calc R
C12 C 0.2776(8) 0.7065(4) 1.0131(5) 0.057(2) Uani 1 1 d U
H12 H 0.3099 0.6622 0.9726 0.069 Uiso 1 1 calc R
C13 C 0.3972(9) 0.7840(7) 1.0235(10) 0.146(6) Uani 1 1 d .
H13A H 0.3919 0.8035 0.9757 0.218 Uiso 1 1 calc R
H13B H 0.4975 0.7715 1.0327 0.218 Uiso 1 1 calc R
H13C H 0.3786 0.8264 1.0687 0.218 Uiso 1 1 calc R
C14 C 0.2793(12) 0.6824(11) 1.0858(8) 0.172(7) Uani 1 1 d U
H14A H 0.3782 0.6697 1.0980 0.258 Uiso 1 1 calc R
H14B H 0.2014 0.6339 1.0804 0.258 Uiso 1 1 calc R
H14C H 0.2595 0.7271 1.1285 0.258 Uiso 1 1 calc R
C15 C -0.2458(9) 0.5749(5) 0.8585(5) 0.067(2) Uani 1 1 d U
H15 H -0.1933 0.5270 0.8477 0.081 Uiso 1 1 calc R
C16 C -0.3832(15) 0.5545(9) 0.8983(8) 0.175(7) Uani 1 1 d .
H16A H -0.4528 0.5914 0.8929 0.262 Uiso 1 1 calc R
H16B H -0.3544 0.5609 0.9543 0.262 Uiso 1 1 calc R
H16C H -0.4325 0.4980 0.8738 0.262 Uiso 1 1 calc R
C17 C -0.3066(18) 0.5860(10) 0.7806(7) 0.200(8) Uani 1 1 d U
H17A H -0.3936 0.6133 0.7886 0.301 Uiso 1 1 calc R
H17B H -0.3374 0.5324 0.7428 0.301 Uiso 1 1 calc R
H17C H -0.2280 0.6194 0.7601 0.301 Uiso 1 1 calc R
C18 C 0.1317(7) 0.5438(4) 0.8495(4) 0.0374(15) Uani 1 1 d .
C19 C 0.1701(10) 0.5922(5) 0.7914(5) 0.072(2) Uani 1 1 d .
H19A H 0.1203 0.6397 0.8020 0.108 Uiso 1 1 calc R
H19B H 0.1360 0.5580 0.7379 0.108 Uiso 1 1 calc R
H19C H 0.2795 0.6106 0.7961 0.108 Uiso 1 1 calc R
C20 C 0.1809(6) 0.4605(4) 0.8383(4) 0.0354(15) Uani 1 1 d .
C21 C 0.1541(7) 0.4141(4) 0.8930(4) 0.0437(17) Uani 1 1 d .
H21 H 0.1044 0.4334 0.9382 0.052 Uiso 1 1 calc R
C22 C 0.2022(8) 0.3383(4) 0.8800(4) 0.0538(19) Uani 1 1 d .
H22 H 0.1849 0.3051 0.9157 0.065 Uiso 1 1 calc R
C23 C 0.2770(7) 0.3131(4) 0.8119(4) 0.0440(17) Uani 1 1 d .
H23 H 0.3119 0.2627 0.8017 0.053 Uiso 1 1 calc R
C24 C 0.2994(6) 0.3625(4) 0.7601(4) 0.0333(14) Uani 1 1 d .
C25 C 0.3719(6) 0.3357(4) 0.6829(4) 0.0345(14) Uani 1 1 d .
C26 C 0.3751(9) 0.3881(4) 0.6260(4) 0.060(2) Uani 1 1 d .
H26A H 0.4249 0.3642 0.5801 0.091 Uiso 1 1 calc R
H26B H 0.4308 0.4431 0.6519 0.091 Uiso 1 1 calc R
H26C H 0.2718 0.3913 0.6090 0.091 Uiso 1 1 calc R
C27 C 0.4745(7) 0.2269(4) 0.5999(4) 0.0364(15) Uani 1 1 d .
C28 C 0.3656(6) 0.1786(4) 0.5369(4) 0.0359(15) Uani 1 1 d .
C29 C 0.4167(7) 0.1264(4) 0.4714(4) 0.0390(15) Uani 1 1 d .
H29 H 0.3451 0.0926 0.4301 0.047 Uiso 1 1 calc R
C30 C 0.5711(7) 0.1235(4) 0.4662(4) 0.0365(15) Uani 1 1 d .
C31 C 0.6767(7) 0.1730(4) 0.5293(4) 0.0411(16) Uani 1 1 d .
H31 H 0.7807 0.1713 0.5265 0.049 Uiso 1 1 calc R
C32 C 0.6308(7) 0.2249(4) 0.5965(4) 0.0423(16) Uani 1 1 d .
C33 C 0.1936(7) 0.1784(5) 0.5384(4) 0.0524(19) Uani 1 1 d .
H33 H 0.1784 0.2177 0.5885 0.063 Uiso 1 1 calc R
C34 C 0.1077(9) 0.0954(6) 0.5378(8) 0.108(4) Uani 1 1 d .
H34A H 0.1435 0.0535 0.4983 0.161 Uiso 1 1 calc R
H34B H 0.0001 0.0930 0.5247 0.161 Uiso 1 1 calc R
H34C H 0.1234 0.0856 0.5900 0.161 Uiso 1 1 calc R
C35 C 0.1344(9) 0.2096(7) 0.4680(6) 0.105(4) Uani 1 1 d .
H35A H 0.1949 0.2628 0.4694 0.157 Uiso 1 1 calc R
H35B H 0.0288 0.2149 0.4725 0.157 Uiso 1 1 calc R
H35C H 0.1425 0.1704 0.4180 0.157 Uiso 1 1 calc R
C36 C 0.7487(8) 0.2752(5) 0.6687(5) 0.065(2) Uani 1 1 d .
H36 H 0.6925 0.2926 0.7155 0.078 Uiso 1 1 calc R
C37 C 0.8649(11) 0.2294(7) 0.6906(6) 0.109(4) Uani 1 1 d .
H37A H 0.9364 0.2234 0.6505 0.163 Uiso 1 1 calc R
H37B H 0.8153 0.1753 0.6937 0.163 Uiso 1 1 calc R
H37C H 0.9189 0.2597 0.7419 0.163 Uiso 1 1 calc R
C38 C 0.8293(15) 0.3532(7) 0.6473(9) 0.175(7) Uani 1 1 d .
H38A H 0.9014 0.3862 0.6917 0.263 Uiso 1 1 calc R
H38B H 0.7545 0.3852 0.6363 0.263 Uiso 1 1 calc R
H38C H 0.8829 0.3372 0.6006 0.263 Uiso 1 1 calc R
C39 C -0.3826(7) 1.0639(4) 1.3968(4) 0.0399(16) Uani 1 1 d .
C40 C -0.4669(8) 0.9834(4) 1.3664(4) 0.0502(18) Uani 1 1 d .
H40 H -0.5535 0.9661 1.3904 0.060 Uiso 1 1 calc R
C41 C -0.4243(9) 0.9299(4) 1.3020(4) 0.059(2) Uani 1 1 d .
H41 H -0.4794 0.8758 1.2828 0.070 Uiso 1 1 calc R
C42 C -0.2999(9) 0.9567(4) 1.2660(5) 0.063(2) Uani 1 1 d .
H42 H -0.2711 0.9200 1.2219 0.075 Uiso 1 1 calc R
C43 C -0.2592(7) 1.0860(4) 1.3555(4) 0.0397(16) Uani 1 1 d .
H43 H -0.2026 1.1399 1.3732 0.048 Uiso 1 1 calc R
C44 C 0.5707(15) 0.7783(11) 0.7003(12) 0.185(7) Uani 1 1 d .
H44A H 0.5809 0.8250 0.6761 0.222 Uiso 1 1 calc R
H44B H 0.6729 0.7732 0.7191 0.222 Uiso 1 1 calc R
Cl1 Cl 0.4638(6) 0.7978(5) 0.7805(5) 0.282(3) Uani 1 1 d .
Cl2 Cl 0.4900(11) 0.6907(7) 0.6306(6) 0.385(5) Uani 1 1 d .

loop_
_atom_site_aniso_label
_atom_site_aniso_U_11
_atom_site_aniso_U_22
_atom_site_aniso_U_33
_atom_site_aniso_U_23
_atom_site_aniso_U_13
_atom_site_aniso_U_12
Zn1 0.0572(5) 0.0439(5) 0.0407(5) -0.0003(4) 0.0169(4) 0.0146(4)
Br1 0.1025(7) 0.0454(5) 0.0756(6) 0.0101(4) 0.0146(5) 0.0105(4)
Br2 0.0827(6) 0.0883(6) 0.0752(7) -0.0099(5) -0.0120(5) 0.0413(5)
N1 0.057(3) 0.037(3) 0.040(3) 0.006(3) 0.024(3) 0.022(3)
N2 0.047(3) 0.034(3) 0.041(3) -0.002(3) 0.010(3) 0.012(3)
N3 0.043(3) 0.033(3) 0.029(3) -0.002(2) 0.007(2) 0.009(2)
N4 0.030(3) 0.041(3) 0.028(3) -0.007(2) 0.004(2) 0.007(2)
N5 0.056(3) 0.047(3) 0.036(3) 0.003(3) 0.014(3) 0.020(3)
C1 0.052(4) 0.043(4) 0.034(4) 0.008(3) 0.012(3) 0.018(3)
C2 0.041(4) 0.040(4) 0.035(4) 0.009(3) 0.011(3) 0.011(3)
C3 0.063(5) 0.046(4) 0.044(5) 0.003(4) 0.003(4) 0.011(4)
C4 0.064(5) 0.052(4) 0.061(5) 0.009(4) -0.010(4) 0.020(4)
C5 0.063(5) 0.038(4) 0.065(5) 0.011(4) 0.023(4) 0.029(4)
C6 0.049(4) 0.035(3) 0.030(4) -0.001(3) 0.012(3) 0.017(3)
C7 0.043(4) 0.032(3) 0.041(4) 0.003(3) 0.010(3) 0.010(3)
C8 0.042(4) 0.041(4) 0.032(4) 0.001(3) 0.010(3) 0.017(3)
C9 0.046(4) 0.032(3) 0.036(4) 0.009(3) 0.018(3) 0.013(3)
C10 0.055(4) 0.040(4) 0.035(4) 0.003(3) 0.007(3) 0.014(3)
C11 0.036(3) 0.046(4) 0.035(4) 0.000(3) 0.007(3) 0.015(3)
C12 0.049(4) 0.049(4) 0.066(5) -0.006(4) 0.001(4) 0.021(4)
C13 0.035(5) 0.113(9) 0.282(18) 0.047(10) -0.002(7) 0.007(6)
C14 0.078(7) 0.35(2) 0.128(11) 0.121(13) -0.008(7) 0.058(10)
C15 0.056(5) 0.048(4) 0.079(6) -0.015(4) -0.014(4) 0.009(4)
C16 0.161(12) 0.176(13) 0.112(11) 0.002(9) -0.020(9) -0.116(10)
C17 0.251(16) 0.196(15) 0.075(9) 0.009(9) -0.074(10) -0.116(13)
C18 0.046(4) 0.035(3) 0.029(4) 0.000(3) 0.010(3) 0.011(3)
C19 0.111(7) 0.062(5) 0.063(5) 0.027(4) 0.045(5) 0.046(5)
C20 0.034(3) 0.038(3) 0.029(4) -0.001(3) 0.008(3) 0.007(3)
C21 0.063(4) 0.036(4) 0.036(4) 0.005(3) 0.023(3) 0.022(3)
C22 0.082(5) 0.051(4) 0.042(4) 0.026(4) 0.026(4) 0.024(4)
C23 0.054(4) 0.042(4) 0.039(4) 0.005(3) 0.013(3) 0.024(3)
C24 0.029(3) 0.035(3) 0.030(4) -0.003(3) 0.008(3) 0.007(3)
C25 0.037(3) 0.034(3) 0.025(3) -0.004(3) 0.005(3) 0.002(3)
C26 0.086(5) 0.060(5) 0.041(4) 0.010(4) 0.025(4) 0.029(4)
C27 0.038(4) 0.037(3) 0.028(4) -0.004(3) 0.011(3) 0.005(3)
C28 0.031(3) 0.041(4) 0.031(4) -0.001(3) 0.004(3) 0.010(3)
C29 0.035(3) 0.046(4) 0.028(4) -0.006(3) 0.004(3) 0.006(3)
C30 0.038(4) 0.041(4) 0.025(4) -0.003(3) 0.006(3) 0.009(3)
C31 0.030(3) 0.055(4) 0.036(4) 0.003(3) 0.011(3) 0.012(3)
C32 0.038(4) 0.040(4) 0.036(4) -0.011(3) 0.007(3) 0.002(3)
C33 0.036(4) 0.071(5) 0.041(4) -0.008(4) 0.007(3) 0.019(4)
C34 0.040(5) 0.080(7) 0.203(13) 0.032(7) 0.037(6) 0.010(5)
C35 0.052(5) 0.178(11) 0.084(7) 0.017(7) -0.002(5) 0.050(6)
C36 0.039(4) 0.074(5) 0.062(5) -0.025(4) 0.003(4) 0.019(4)
C37 0.085(7) 0.136(9) 0.074(7) -0.028(6) -0.029(5) 0.030(6)
C38 0.182(12) 0.085(8) 0.202(16) 0.015(9) -0.106(11) -0.059(8)
C39 0.044(4) 0.036(4) 0.037(4) -0.001(3) 0.009(3) 0.014(3)
C40 0.064(5) 0.045(4) 0.044(4) 0.009(3) 0.026(4) 0.015(4)
C41 0.087(5) 0.033(4) 0.050(5) 0.001(3) 0.028(4) 0.001(4)
C42 0.090(6) 0.039(4) 0.055(5) -0.007(4) 0.038(4) 0.019(4)
C43 0.039(4) 0.035(3) 0.039(4) -0.004(3) 0.011(3) 0.009(3)
C44 0.100(10) 0.200(16) 0.216(18) 0.036(14) -0.014(11) -0.050(10)
Cl1 0.148(4) 0.382(10) 0.346(9) 0.158(8) 0.030(5) 0.030(5)
Cl2 0.388(11) 0.417(12) 0.300(10) 0.152(9) -0.069(8) -0.119(9)

loop_
_atom_type_symbol
_atom_type_description
_atom_type_scat_dispersion_real
_atom_type_scat_dispersion_imag
_atom_type_scat_source
C C 0.0033 0.0016 'International Tables Vol C Tables 4.2.6.8 and 6.1.1.4'
H H 0.0000 0.0000 'International Tables Vol C Tables 4.2.6.8 and 6.1.1.4'
N N 0.0061 0.0033 'International Tables Vol C Tables 4.2.6.8 and 6.1.1.4'
Cl Cl 0.1484 0.1585 'International Tables Vol C Tables 4.2.6.8 and 6.1.1.4'
Zn Zn 0.2839 1.4301 'International Tables Vol C Tables 4.2.6.8 and 6.1.1.4'
Br Br -0.2901 2.4595 'International Tables Vol C Tables 4.2.6.8 and 6.1.1.4'

loop_
_geom_angle_atom_site_label_1
_geom_angle_atom_site_label_2
_geom_angle_atom_site_label_3
_geom_angle
_geom_angle_site_symmetry_3
N5 Zn1 N1 99.8(2) .
N5 Zn1 Br1 108.86(15) .
N1 Zn1 Br1 110.91(15) .
N5 Zn1 Br2 109.34(16) .
N1 Zn1 Br2 104.57(15) .
Br1 Zn1 Br2 121.22(5) .
C5 N1 C1 116.2(6) .
C5 N1 Zn1 124.4(4) .
C1 N1 Zn1 119.4(5) .
C18 N2 C9 120.9(5) .
C20 N3 C24 117.3(5) .
C25 N4 C27 123.2(5) .
C43 N5 C42 118.1(6) .
C43 N5 Zn1 122.6(4) .
C42 N5 Zn1 119.4(4) .
N1 C1 C2 124.7(6) .
C3 C2 C1 117.1(6) .
C3 C2 C6 123.5(6) .
C1 C2 C6 119.4(6) .
C2 C3 C4 120.1(7) .
C5 C4 C3 118.4(7) .
N1 C5 C4 123.6(6) .
C11 C6 C7 118.6(5) .
C11 C6 C2 121.3(6) .
C7 C6 C2 120.0(6) .
C8 C7 C6 123.2(6) .
C7 C8 C9 116.6(6) .
C7 C8 C12 121.5(6) .
C9 C8 C12 121.9(5) .
C10 C9 C8 122.2(5) .
C10 C9 N2 119.3(6) .
C8 C9 N2 118.2(5) .
C9 C10 C11 118.0(6) .
C9 C10 C15 121.3(6) .
C11 C10 C15 120.7(6) .
C6 C11 C10 121.3(6) .
C14 C12 C13 108.7(10) .
C14 C12 C8 112.6(7) .
C13 C12 C8 114.2(6) .
C16 C15 C17 104.2(10) .
C16 C15 C10 112.8(7) .
C17 C15 C10 113.3(8) .
N2 C18 C19 126.3(5) .
N2 C18 C20 114.8(5) .
C19 C18 C20 118.9(5) .
N3 C20 C21 123.4(5) .
N3 C20 C18 115.3(5) .
C21 C20 C18 121.3(5) .
C20 C21 C22 119.0(6) .
C21 C22 C23 117.9(6) .
C24 C23 C22 119.8(5) .
N3 C24 C23 122.6(5) .
N3 C24 C25 115.5(5) .
C23 C24 C25 121.8(5) .
N4 C25 C26 126.5(5) .
N4 C25 C24 115.3(6) .
C26 C25 C24 118.2(5) .
C32 C27 C28 121.1(5) .
C32 C27 N4 119.8(5) .
C28 C27 N4 118.3(5) .
C29 C28 C27 118.3(5) .
C29 C28 C33 118.8(5) .
C27 C28 C33 122.8(5) .
C30 C29 C28 121.8(6) .
C29 C30 C31 118.4(5) .
C29 C30 C39 119.2(5) 1_644
C31 C30 C39 122.3(5) 1_644
C32 C31 C30 121.8(5) .
C31 C32 C27 118.5(6) .
C31 C32 C36 121.1(5) .
C27 C32 C36 120.3(5) .
C34 C33 C28 111.5(6) .
C34 C33 C35 111.8(7) .
C28 C33 C35 109.9(6) .
C37 C36 C38 109.1(8) .
C37 C36 C32 114.6(6) .
C38 C36 C32 107.9(8) .
C43 C39 C40 116.0(6) .
C43 C39 C30 122.4(6) 1_466
C40 C39 C30 121.5(6) 1_466
C41 C40 C39 120.8(6) .
C40 C41 C42 119.0(7) .
N5 C42 C41 122.3(6) .
N5 C43 C39 123.7(6) .
Cl2 C44 Cl1 111.7(8) .

loop_
_geom_bond_atom_site_label_1
_geom_bond_atom_site_label_2
_geom_bond_distance
_geom_bond_site_symmetry_2
Zn1 N5 2.062(5) .
Zn1 N1 2.066(6) .
Zn1 Br1 2.3259(11) .
Zn1 Br2 2.3558(12) .
N1 C5 1.326(9) .
N1 C1 1.346(7) .
N2 C18 1.271(7) .
N2 C9 1.438(7) .
N3 C20 1.339(7) .
N3 C24 1.347(7) .
N4 C25 1.273(7) .
N4 C27 1.421(7) .
N5 C43 1.333(7) .
N5 C42 1.346(8) .
C1 C2 1.374(8) .
C2 C3 1.361(9) .
C2 C6 1.503(8) .
C3 C4 1.379(9) .
C4 C5 1.369(10) .
C6 C11 1.372(8) .
C6 C7 1.391(8) .
C7 C8 1.377(8) .
C8 C9 1.413(8) .
C8 C12 1.519(9) .
C9 C10 1.388(8) .
C10 C11 1.409(8) .
C10 C15 1.514(9) .
C12 C14 1.408(13) .
C12 C13 1.506(11) .
C15 C16 1.462(13) .
C15 C17 1.485(15) .
C18 C19 1.459(9) .
C18 C20 1.507(8) .
C20 C21 1.371(8) .
C21 C22 1.382(8) .
C22 C23 1.387(8) .
C23 C24 1.364(8) .
C24 C25 1.508(8) .
C25 C26 1.470(9) .
C27 C32 1.396(8) .
C27 C28 1.401(8) .
C28 C29 1.396(8) .
C28 C33 1.524(8) .
C29 C30 1.384(7) .
C30 C31 1.393(8) .
C30 C39 1.483(8) 1_644
C31 C32 1.391(8) .
C32 C36 1.550(9) .
C33 C34 1.475(10) .
C33 C35 1.535(12) .
C36 C37 1.470(11) .
C36 C38 1.525(14) .
C39 C43 1.385(8) .
C39 C40 1.394(9) .
C39 C30 1.483(8) 1_466
C40 C41 1.359(9) .
C41 C42 1.361(9) .
C44 Cl2 1.678(17) .
C44 Cl1 1.712(18) .

loop_
_platon_squeeze_void_nr
_platon_squeeze_void_average_x
_platon_squeeze_void_average_y
_platon_squeeze_void_average_z
_platon_squeeze_void_volume
_platon_squeeze_void_count_electrons
1 0.009 0.500 0.500 227.8 51.0
